data_4035783
loop_
_publ_author_name
'Yang, Ren-Yin'
'Sun, Jing'
'Sun, Qiu'
'Yan, Chao-Guo'

_publ_section_title
;
 Selective Synthesis of 3-(9 H-Carbazol-2-yl)indolin-2-ones and
 Spiro[tetrahydrocarbazole-3,3'-oxindoles] via a HOTf Catalyzed
 Three-Component Reaction.
;
_journal_issue 11
_journal_name_full 'The Journal of organic chemistry'
_journal_page_first 5909
_journal_page_last 5919
_journal_paper_doi 10.1021/acs.joc.8b00196
_journal_volume 83
_journal_year 2018
_chemical_formula_moiety 'C41 H30 Cl2 N2 O, C H2 Cl2'
_chemical_formula_sum 'C42 H32 Cl4 N2 O'
_chemical_formula_weight 722.49
_space_group_crystal_system triclinic
_space_group_IT_number 2
_space_group_name_Hall '-P 1'
_space_group_name_H-M_alt 'P -1'
_atom_sites_solution_hydrogens geom
_audit_creation_method SHELXL-2014/7
_cell_angle_alpha 118.311(5)
_cell_angle_beta 106.032(5)
_cell_angle_gamma 95.844(5)
_cell_formula_units_Z 2
_cell_length_a 11.639(2)
_cell_length_b 13.469(2)
_cell_length_c 14.068(3)
_cell_measurement_reflns_used 3350
_cell_measurement_temperature 296(2)
_cell_measurement_theta_max 20.80
_cell_measurement_theta_min 2.22
_cell_volume 1794.1(6)
_computing_cell_refinement 'Bruker SAINT'
_computing_data_collection 'Bruker APEX2'
_computing_data_reduction 'Bruker SAINT'
_computing_molecular_graphics 'Bruker SHELXTL'
_computing_publication_material 'Bruker SHELXTL'
_computing_structure_refinement 'SHELXL-2014/7 (Sheldrick, 2014)'
_computing_structure_solution 'SHELXS-97 (Sheldrick 2008)'
_diffrn_ambient_temperature 296(2)
_diffrn_measured_fraction_theta_full 0.992
_diffrn_measured_fraction_theta_max 0.992
_diffrn_measurement_device_type 'CCD area detector'
_diffrn_measurement_method 'phi and omega scans'
_diffrn_radiation_source 'fine-focus sealed tube'
_diffrn_radiation_type MoK\a
_diffrn_radiation_wavelength 0.71073
_diffrn_reflns_av_R_equivalents 0.0961
_diffrn_reflns_av_unetI/netI 0.1189
_diffrn_reflns_Laue_measured_fraction_full 0.992
_diffrn_reflns_Laue_measured_fraction_max 0.992
_diffrn_reflns_limit_h_max 13
_diffrn_reflns_limit_h_min -13
_diffrn_reflns_limit_k_max 15
_diffrn_reflns_limit_k_min -15
_diffrn_reflns_limit_l_max 16
_diffrn_reflns_limit_l_min -16
_diffrn_reflns_number 23677
_diffrn_reflns_point_group_measured_fraction_full 0.992
_diffrn_reflns_point_group_measured_fraction_max 0.992
_diffrn_reflns_theta_full 24.711
_diffrn_reflns_theta_max 24.711
_diffrn_reflns_theta_min 1.786
_exptl_absorpt_coefficient_mu 0.366
_exptl_absorpt_correction_T_max 0.929
_exptl_absorpt_correction_T_min 0.909
_exptl_absorpt_correction_type multi-scan
_exptl_absorpt_process_details sadabs
_exptl_crystal_colour colorless
_exptl_crystal_density_diffrn 1.337
_exptl_crystal_description block
_exptl_crystal_F_000 748
_exptl_crystal_size_max 0.260
_exptl_crystal_size_mid 0.220
_exptl_crystal_size_min 0.200
_refine_diff_density_max 0.229
_refine_diff_density_min -0.305
_refine_diff_density_rms 0.054
_refine_ls_extinction_method none
_refine_ls_goodness_of_fit_ref 1.014
_refine_ls_hydrogen_treatment constr
_refine_ls_matrix_type full
_refine_ls_number_parameters 444
_refine_ls_number_reflns 6064
_refine_ls_number_restraints 0
_refine_ls_restrained_S_all 1.014
_refine_ls_R_factor_all 0.1656
_refine_ls_R_factor_gt 0.0666
_refine_ls_shift/su_max 0.000
_refine_ls_shift/su_mean 0.000
_refine_ls_structure_factor_coef Fsqd
_refine_ls_weighting_details 'w=1/[\s^2^(Fo^2^)+(0.0704P)^2^] where P=(Fo^2^+2Fc^2^)/3'
_refine_ls_weighting_scheme calc
_refine_ls_wR_factor_gt 0.1359
_refine_ls_wR_factor_ref 0.1550
_reflns_Friedel_coverage 0.000
_reflns_number_gt 3112
_reflns_number_total 6064
_reflns_threshold_expression 'I > 2\s(I)'
_cod_data_source_file jo8b00196_si_002.cif
_cod_data_source_block 4j
_cod_database_code 4035783
_shelx_shelxl_version_number 2014/7
_shelx_space_group_comment
; 
The symmetry employed for this shelxl refinement is uniquely defined 
by the following loop, which should always be used as a source of 
symmetry information in preference to the above space-group names. 
They are only intended as comments. 
;
_shelx_estimated_absorpt_t_min 0.911
_shelx_estimated_absorpt_t_max 0.930

loop_
_space_group_symop_operation_xyz
'x, y, z'
'-x, -y, -z'

loop_
_atom_site_label
_atom_site_type_symbol
_atom_site_fract_x
_atom_site_fract_y
_atom_site_fract_z
_atom_site_U_iso_or_equiv
_atom_site_adp_type
_atom_site_occupancy
_atom_site_site_symmetry_order
_atom_site_calc_flag
_atom_site_refinement_flags_posn
_atom_site_refinement_flags_adp
C1 C 0.5902(4) 1.1873(4) 0.7081(4) 0.0650(13) Uani 1 1 d . .
H1 H 0.5651 1.2533 0.7484 0.078 Uiso 1 1 calc R U
C2 C 0.6484(5) 1.1846(5) 0.6355(5) 0.0820(16) Uani 1 1 d . .
H2 H 0.6636 1.2489 0.6275 0.098 Uiso 1 1 calc R U
C3 C 0.6845(4) 1.0871(6) 0.5741(4) 0.0751(15) Uani 1 1 d . .
H3 H 0.7222 1.0843 0.5229 0.090 Uiso 1 1 calc R U
C4 C 0.6648(4) 0.9944(5) 0.5885(4) 0.0707(13) Uani 1 1 d . .
H4 H 0.6908 0.9289 0.5483 0.085 Uiso 1 1 calc R U
C5 C 0.6060(4) 0.9974(4) 0.6629(4) 0.0602(12) Uani 1 1 d . .
H5 H 0.5924 0.9337 0.6720 0.072 Uiso 1 1 calc R U
C6 C 0.5677(3) 1.0942(3) 0.7234(3) 0.0448(10) Uani 1 1 d . .
C7 C 0.4987(4) 1.1022(3) 0.8031(4) 0.0540(11) Uani 1 1 d . .
H7A H 0.5486 1.1670 0.8812 0.065 Uiso 1 1 calc R U
H7B H 0.4216 1.1204 0.7780 0.065 Uiso 1 1 calc R U
C8 C 0.3525(4) 0.9212(3) 0.7522(3) 0.0392(10) Uani 1 1 d . .
C9 C 0.3577(3) 0.8293(3) 0.7863(3) 0.0394(10) Uani 1 1 d . .
H9 H 0.3093 0.8411 0.8359 0.047 Uiso 1 1 calc R U
C10 C 0.4943(3) 0.8627(3) 0.8603(3) 0.0370(9) Uani 1 1 d . .
C11 C 0.5582(4) 0.8133(3) 0.9159(3) 0.0479(11) Uani 1 1 d . .
H11 H 0.5190 0.7453 0.9092 0.058 Uiso 1 1 calc R U
C12 C 0.6845(4) 0.8691(4) 0.9831(3) 0.0503(11) Uani 1 1 d . .
C13 C 0.7439(4) 0.9698(4) 0.9934(3) 0.0539(11) Uani 1 1 d . .
H13 H 0.8281 1.0049 1.0387 0.065 Uiso 1 1 calc R U
C14 C 0.6789(4) 1.0181(3) 0.9371(3) 0.0488(11) Uani 1 1 d . .
H14 H 0.7181 1.0859 0.9435 0.059 Uiso 1 1 calc R U
C15 C 0.5531(3) 0.9635(3) 0.8701(3) 0.0391(10) Uani 1 1 d . .
C16 C 0.3058(3) 0.7032(3) 0.6828(3) 0.0330(9) Uani 1 1 d . .
C17 C 0.2240(3) 0.6186(3) 0.6819(3) 0.0307(9) Uani 1 1 d . .
C18 C 0.1872(3) 0.6453(3) 0.7839(3) 0.0326(9) Uani 1 1 d . .
C19 C 0.0995(3) 0.7049(3) 0.8080(3) 0.0345(9) Uani 1 1 d . .
H19 H 0.0634 0.7334 0.7618 0.041 Uiso 1 1 calc R U
C20 C 0.0644(3) 0.7228(3) 0.9000(3) 0.0426(10) Uani 1 1 d . .
H20 H 0.0042 0.7624 0.9135 0.051 Uiso 1 1 calc R U
C21 C 0.1151(4) 0.6844(4) 0.9714(3) 0.0514(11) Uani 1 1 d . .
C22 C 0.0764(4) 0.7038(5) 1.0716(4) 0.0887(17) Uani 1 1 d . .
H22A H 0.0872 0.7861 1.1216 0.133 Uiso 1 1 calc R U
H22B H 0.1268 0.6758 1.1148 0.133 Uiso 1 1 calc R U
H22C H -0.0094 0.6620 1.0421 0.133 Uiso 1 1 calc R U
C23 C 0.2051(4) 0.6254(4) 0.9484(3) 0.0565(12) Uani 1 1 d . .
H23 H 0.2418 0.5980 0.9955 0.068 Uiso 1 1 calc R U
C24 C 0.2405(3) 0.6071(3) 0.8567(3) 0.0471(11) Uani 1 1 d . .
H24 H 0.3013 0.5683 0.8436 0.056 Uiso 1 1 calc R U
C25 C 0.3459(3) 0.6746(3) 0.5907(3) 0.0371(9) Uani 1 1 d . .
H25 H 0.3985 0.7338 0.5939 0.044 Uiso 1 1 calc R U
C26 C 0.3110(3) 0.5620(3) 0.4946(3) 0.0316(9) Uani 1 1 d . .
C27 C 0.3484(3) 0.5390(3) 0.3952(3) 0.0356(9) Uani 1 1 d . .
C28 C 0.4725(3) 0.5713(3) 0.4106(3) 0.0408(10) Uani 1 1 d . .
H28 H 0.5338 0.6046 0.4840 0.049 Uiso 1 1 calc R U
C29 C 0.5062(4) 0.5544(3) 0.3180(4) 0.0464(11) Uani 1 1 d . .
H29 H 0.5897 0.5744 0.3289 0.056 Uiso 1 1 calc R U
C30 C 0.4169(4) 0.5085(3) 0.2112(3) 0.0426(10) Uani 1 1 d . .
C31 C 0.2927(4) 0.4757(3) 0.1934(3) 0.0490(11) Uani 1 1 d . .
H31 H 0.2320 0.4434 0.1199 0.059 Uiso 1 1 calc R U
C32 C 0.2597(3) 0.4912(3) 0.2852(3) 0.0436(10) Uani 1 1 d . .
H32 H 0.1761 0.4692 0.2730 0.052 Uiso 1 1 calc R U
C33 C 0.0126(3) 0.3965(3) 0.6078(3) 0.0465(11) Uani 1 1 d . .
H33A H -0.0587 0.3316 0.5495 0.070 Uiso 1 1 calc R U
H33B H -0.0121 0.4678 0.6360 0.070 Uiso 1 1 calc R U
H33C H 0.0478 0.3852 0.6711 0.070 Uiso 1 1 calc R U
C34 C 0.1859(3) 0.5048(3) 0.5830(3) 0.0295(9) Uani 1 1 d . .
C35 C 0.2317(3) 0.4734(3) 0.4930(3) 0.0305(9) Uani 1 1 d . .
C36 C 0.1850(3) 0.3484(3) 0.4144(3) 0.0301(9) Uani 1 1 d . .
C37 C 0.2030(3) 0.2649(3) 0.3162(3) 0.0406(10) Uani 1 1 d . .
H37 H 0.2576 0.2877 0.2883 0.049 Uiso 1 1 calc R U
C38 C 0.1399(4) 0.1492(3) 0.2612(3) 0.0525(11) Uani 1 1 d . .
H38 H 0.1524 0.0937 0.1961 0.063 Uiso 1 1 calc R U
C39 C 0.0567(4) 0.1133(3) 0.3014(4) 0.0515(11) Uani 1 1 d . .
H39 H 0.0132 0.0346 0.2609 0.062 Uiso 1 1 calc R U
C40 C 0.0378(3) 0.1913(3) 0.3990(3) 0.0439(10) Uani 1 1 d . .
H40 H -0.0172 0.1670 0.4258 0.053 Uiso 1 1 calc R U
C41 C 0.1050(3) 0.3093(3) 0.4566(3) 0.0362(9) Uani 1 1 d . .
C42 C 0.8443(4) 0.8686(4) 0.3584(4) 0.0850(15) Uani 1 1 d . .
H42A H 0.8554 0.9020 0.4395 0.102 Uiso 1 1 calc R U
H42B H 0.8136 0.9208 0.3348 0.102 Uiso 1 1 calc R U
Cl1 Cl 0.76905(12) 0.81220(10) 1.05853(10) 0.0863(5) Uani 1 1 d . .
Cl2 Cl 0.45734(11) 0.48977(11) 0.09479(10) 0.0682(4) Uani 1 1 d . .
Cl3 Cl 0.98750(11) 0.86091(12) 0.34478(13) 0.0904(5) Uani 1 1 d . .
Cl4 Cl 0.73502(12) 0.73434(14) 0.27674(16) 0.1152(6) Uani 1 1 d . .
N1 N 0.4695(3) 0.9973(2) 0.8076(3) 0.0404(8) Uani 1 1 d . .
N2 N 0.1050(2) 0.4037(2) 0.5575(2) 0.0321(7) Uani 1 1 d . .
O1 O 0.2636(3) 0.9286(2) 0.6890(3) 0.0594(8) Uani 1 1 d . .

loop_
_atom_site_aniso_label
_atom_site_aniso_U_11
_atom_site_aniso_U_22
_atom_site_aniso_U_33
_atom_site_aniso_U_23
_atom_site_aniso_U_13
_atom_site_aniso_U_12
C1 0.084(3) 0.054(3) 0.070(3) 0.043(3) 0.030(3) 0.014(3)
C2 0.091(4) 0.082(4) 0.093(4) 0.064(4) 0.032(3) 0.012(3)
C3 0.056(3) 0.115(5) 0.079(4) 0.069(4) 0.029(3) 0.013(3)
C4 0.066(3) 0.089(4) 0.073(3) 0.046(3) 0.036(3) 0.033(3)
C5 0.068(3) 0.065(3) 0.073(3) 0.047(3) 0.038(3) 0.026(3)
C6 0.038(2) 0.040(3) 0.046(3) 0.020(2) 0.011(2) 0.003(2)
C7 0.058(3) 0.043(3) 0.065(3) 0.029(2) 0.027(2) 0.018(2)
C8 0.035(3) 0.028(2) 0.041(3) 0.007(2) 0.018(2) 0.007(2)
C9 0.043(2) 0.036(2) 0.035(2) 0.013(2) 0.0200(19) 0.0061(19)
C10 0.044(2) 0.025(2) 0.033(2) 0.0087(19) 0.0153(19) 0.004(2)
C11 0.063(3) 0.039(2) 0.038(2) 0.016(2) 0.022(2) 0.013(2)
C12 0.058(3) 0.048(3) 0.032(2) 0.014(2) 0.009(2) 0.023(2)
C13 0.046(3) 0.053(3) 0.046(3) 0.019(2) 0.009(2) 0.009(2)
C14 0.048(3) 0.041(3) 0.047(3) 0.015(2) 0.020(2) 0.005(2)
C15 0.041(2) 0.035(2) 0.031(2) 0.010(2) 0.015(2) 0.006(2)
C16 0.032(2) 0.032(2) 0.030(2) 0.0132(19) 0.0118(18) 0.0029(18)
C17 0.025(2) 0.034(2) 0.032(2) 0.0153(19) 0.0125(17) 0.0086(18)
C18 0.032(2) 0.036(2) 0.031(2) 0.0183(19) 0.0142(18) 0.0041(18)
C19 0.030(2) 0.044(2) 0.032(2) 0.0203(19) 0.0126(18) 0.0116(19)
C20 0.030(2) 0.052(3) 0.037(2) 0.017(2) 0.0137(19) 0.0069(19)
C21 0.043(3) 0.065(3) 0.037(3) 0.022(2) 0.016(2) 0.001(2)
C22 0.080(4) 0.140(5) 0.053(3) 0.052(3) 0.036(3) 0.023(3)
C23 0.058(3) 0.083(3) 0.050(3) 0.049(3) 0.022(2) 0.022(3)
C24 0.050(3) 0.065(3) 0.045(3) 0.034(2) 0.027(2) 0.029(2)
C25 0.038(2) 0.036(2) 0.036(2) 0.018(2) 0.0184(19) 0.0014(19)
C26 0.028(2) 0.041(2) 0.031(2) 0.021(2) 0.0153(17) 0.0098(18)
C27 0.036(2) 0.036(2) 0.035(2) 0.019(2) 0.015(2) 0.0076(19)
C28 0.033(2) 0.051(3) 0.042(2) 0.028(2) 0.0153(19) 0.0060(19)
C29 0.040(2) 0.065(3) 0.057(3) 0.042(2) 0.030(2) 0.022(2)
C30 0.058(3) 0.048(3) 0.038(3) 0.027(2) 0.030(2) 0.019(2)
C31 0.050(3) 0.056(3) 0.035(2) 0.021(2) 0.015(2) 0.007(2)
C32 0.036(2) 0.054(3) 0.040(3) 0.023(2) 0.018(2) 0.004(2)
C33 0.044(2) 0.045(3) 0.053(3) 0.026(2) 0.025(2) 0.002(2)
C34 0.028(2) 0.032(2) 0.033(2) 0.0194(19) 0.0130(18) 0.0084(18)
C35 0.0233(19) 0.036(2) 0.028(2) 0.0144(19) 0.0087(17) 0.0041(18)
C36 0.030(2) 0.033(2) 0.026(2) 0.0145(19) 0.0079(17) 0.0092(18)
C37 0.045(2) 0.043(3) 0.037(2) 0.021(2) 0.019(2) 0.013(2)
C38 0.074(3) 0.033(3) 0.045(3) 0.014(2) 0.025(2) 0.019(2)
C39 0.064(3) 0.028(2) 0.054(3) 0.020(2) 0.017(2) 0.006(2)
C40 0.050(3) 0.034(2) 0.046(3) 0.024(2) 0.014(2) 0.002(2)
C41 0.038(2) 0.039(3) 0.030(2) 0.020(2) 0.0103(19) 0.008(2)
C42 0.073(3) 0.092(4) 0.095(4) 0.056(3) 0.024(3) 0.027(3)
Cl1 0.0955(10) 0.0719(9) 0.0668(9) 0.0333(7) 0.0000(7) 0.0293(8)
Cl2 0.0860(9) 0.0923(9) 0.0603(7) 0.0502(7) 0.0514(7) 0.0339(7)
Cl3 0.0718(9) 0.1069(11) 0.1221(12) 0.0799(10) 0.0405(8) 0.0219(8)
Cl4 0.0746(9) 0.1104(12) 0.1739(16) 0.0996(12) 0.0236(10) 0.0083(9)
N1 0.042(2) 0.0266(19) 0.050(2) 0.0172(17) 0.0188(17) 0.0070(16)
N2 0.0321(17) 0.0305(18) 0.0369(19) 0.0178(16) 0.0184(15) 0.0046(15)
O1 0.0467(18) 0.0531(19) 0.075(2) 0.0359(17) 0.0133(16) 0.0129(15)

loop_
_atom_type_symbol
_atom_type_description
_atom_type_scat_dispersion_real
_atom_type_scat_dispersion_imag
_atom_type_scat_source
C C 0.0033 0.0016 'International Tables Vol C Tables 4.2.6.8 and 6.1.1.4'
H H 0.0000 0.0000 'International Tables Vol C Tables 4.2.6.8 and 6.1.1.4'
N N 0.0061 0.0033 'International Tables Vol C Tables 4.2.6.8 and 6.1.1.4'
O O 0.0106 0.0060 'International Tables Vol C Tables 4.2.6.8 and 6.1.1.4'
Cl Cl 0.1484 0.1585 'International Tables Vol C Tables 4.2.6.8 and 6.1.1.4'

loop_
_geom_angle_atom_site_label_1
_geom_angle_atom_site_label_2
_geom_angle_atom_site_label_3
_geom_angle
C2 C1 C6 121.6(5)
C2 C1 H1 119.2
C6 C1 H1 119.2
C1 C2 C3 120.0(5)
C1 C2 H2 120.0
C3 C2 H2 120.0
C4 C3 C2 119.7(5)
C4 C3 H3 120.2
C2 C3 H3 120.2
C3 C4 C5 120.2(5)
C3 C4 H4 119.9
C5 C4 H4 119.9
C6 C5 C4 120.4(4)
C6 C5 H5 119.8
C4 C5 H5 119.8
C5 C6 C1 118.1(4)
C5 C6 C7 123.4(4)
C1 C6 C7 118.5(4)
N1 C7 C6 115.3(3)
N1 C7 H7A 108.4
C6 C7 H7A 108.4
N1 C7 H7B 108.4
C6 C7 H7B 108.4
H7A C7 H7B 107.5
O1 C8 N1 124.9(4)
O1 C8 C9 127.9(3)
N1 C8 C9 107.2(3)
C10 C9 C8 102.9(3)
C10 C9 C16 114.8(3)
C8 C9 C16 113.8(3)
C10 C9 H9 108.4
C8 C9 H9 108.4
C16 C9 H9 108.4
C11 C10 C15 121.1(4)
C11 C10 C9 131.3(3)
C15 C10 C9 107.6(3)
C10 C11 C12 117.4(4)
C10 C11 H11 121.3
C12 C11 H11 121.3
C13 C12 C11 121.9(4)
C13 C12 Cl1 118.8(3)
C11 C12 Cl1 119.3(3)
C14 C13 C12 120.1(4)
C14 C13 H13 119.9
C12 C13 H13 119.9
C13 C14 C15 118.6(4)
C13 C14 H14 120.7
C15 C14 H14 120.7
C10 C15 N1 110.6(3)
C10 C15 C14 120.9(4)
N1 C15 C14 128.5(4)
C25 C16 C17 121.3(3)
C25 C16 C9 117.4(3)
C17 C16 C9 121.3(3)
C16 C17 C34 115.8(3)
C16 C17 C18 122.1(3)
C34 C17 C18 121.9(3)
C19 C18 C24 117.5(3)
C19 C18 C17 122.9(3)
C24 C18 C17 119.6(3)
C18 C19 C20 120.9(3)
C18 C19 H19 119.6
C20 C19 H19 119.6
C21 C20 C19 122.1(4)
C21 C20 H20 118.9
C19 C20 H20 118.9
C20 C21 C23 117.3(4)
C20 C21 C22 122.0(4)
C23 C21 C22 120.7(4)
C21 C22 H22A 109.5
C21 C22 H22B 109.5
H22A C22 H22B 109.5
C21 C22 H22C 109.5
H22A C22 H22C 109.5
H22B C22 H22C 109.5
C24 C23 C21 120.9(4)
C24 C23 H23 119.6
C21 C23 H23 119.6
C23 C24 C18 121.3(4)
C23 C24 H24 119.3
C18 C24 H24 119.3
C26 C25 C16 123.1(3)
C26 C25 H25 118.5
C16 C25 H25 118.5
C25 C26 C35 117.1(3)
C25 C26 C27 120.4(3)
C35 C26 C27 122.4(3)
C32 C27 C28 118.0(3)
C32 C27 C26 120.6(3)
C28 C27 C26 121.3(3)
C29 C28 C27 120.9(3)
C29 C28 H28 119.6
C27 C28 H28 119.6
C30 C29 C28 119.8(3)
C30 C29 H29 120.1
C28 C29 H29 120.1
C29 C30 C31 120.6(3)
C29 C30 Cl2 120.4(3)
C31 C30 Cl2 119.0(3)
C32 C31 C30 119.5(4)
C32 C31 H31 120.2
C30 C31 H31 120.2
C31 C32 C27 121.2(3)
C31 C32 H32 119.4
C27 C32 H32 119.4
N2 C33 H33A 109.5
N2 C33 H33B 109.5
H33A C33 H33B 109.5
N2 C33 H33C 109.5
H33A C33 H33C 109.5
H33B C33 H33C 109.5
N2 C34 C35 107.9(3)
N2 C34 C17 128.7(3)
C35 C34 C17 123.3(3)
C34 C35 C26 119.2(3)
C34 C35 C36 108.1(3)
C26 C35 C36 132.6(3)
C37 C36 C41 118.3(3)
C37 C36 C35 136.0(3)
C41 C36 C35 105.7(3)
C38 C37 C36 119.7(3)
C38 C37 H37 120.2
C36 C37 H37 120.2
C37 C38 C39 121.0(4)
C37 C38 H38 119.5
C39 C38 H38 119.5
C40 C39 C38 121.8(4)
C40 C39 H39 119.1
C38 C39 H39 119.1
C39 C40 C41 117.0(4)
C39 C40 H40 121.5
C41 C40 H40 121.5
N2 C41 C40 128.3(3)
N2 C41 C36 109.5(3)
C40 C41 C36 122.2(3)
Cl4 C42 Cl3 113.2(3)
Cl4 C42 H42A 108.9
Cl3 C42 H42A 108.9
Cl4 C42 H42B 108.9
Cl3 C42 H42B 108.9
H42A C42 H42B 107.7
C8 N1 C15 111.7(3)
C8 N1 C7 123.1(3)
C15 N1 C7 125.1(3)
C41 N2 C34 108.6(3)
C41 N2 C33 122.2(3)
C34 N2 C33 127.8(3)

loop_
_geom_bond_atom_site_label_1
_geom_bond_atom_site_label_2
_geom_bond_distance
C1 C2 1.362(6)
C1 C6 1.380(5)
C1 H1 0.9300
C2 C3 1.373(6)
C2 H2 0.9300
C3 C4 1.364(6)
C3 H3 0.9300
C4 C5 1.388(6)
C4 H4 0.9300
C5 C6 1.378(5)
C5 H5 0.9300
C6 C7 1.522(5)
C7 N1 1.453(4)
C7 H7A 0.9700
C7 H7B 0.9700
C8 O1 1.212(4)
C8 N1 1.372(4)
C8 C9 1.526(5)
C9 C10 1.521(5)
C9 C16 1.527(4)
C9 H9 0.9800
C10 C11 1.372(5)
C10 C15 1.382(5)
C11 C12 1.398(5)
C11 H11 0.9300
C12 C13 1.380(5)
C12 Cl1 1.741(4)
C13 C14 1.372(5)
C13 H13 0.9300
C14 C15 1.390(5)
C14 H14 0.9300
C15 N1 1.388(4)
C16 C25 1.394(4)
C16 C17 1.401(4)
C17 C34 1.408(4)
C17 C18 1.501(5)
C18 C19 1.379(5)
C18 C24 1.382(5)
C19 C20 1.385(5)
C19 H19 0.9300
C20 C21 1.361(5)
C20 H20 0.9300
C21 C23 1.394(5)
C21 C22 1.511(5)
C22 H22A 0.9600
C22 H22B 0.9600
C22 H22C 0.9600
C23 C24 1.382(5)
C23 H23 0.9300
C24 H24 0.9300
C25 C26 1.385(4)
C25 H25 0.9300
C26 C35 1.420(4)
C26 C27 1.481(5)
C27 C32 1.384(5)
C27 C28 1.390(5)
C28 C29 1.387(5)
C28 H28 0.9300
C29 C30 1.358(5)
C29 H29 0.9300
C30 C31 1.382(5)
C30 Cl2 1.740(4)
C31 C32 1.376(5)
C31 H31 0.9300
C32 H32 0.9300
C33 N2 1.460(4)
C33 H33A 0.9600
C33 H33B 0.9600
C33 H33C 0.9600
C34 N2 1.399(4)
C34 C35 1.407(4)
C35 C36 1.438(4)
C36 C37 1.397(5)
C36 C41 1.414(4)
C37 C38 1.369(5)
C37 H37 0.9300
C38 C39 1.398(5)
C38 H38 0.9300
C39 C40 1.373(5)
C39 H39 0.9300
C40 C41 1.404(5)
C40 H40 0.9300
C41 N2 1.385(4)
C42 Cl4 1.721(5)
C42 Cl3 1.737(5)
C42 H42A 0.9700
C42 H42B 0.9700
